data_4102072
loop_
_publ_author_name
'Phoebe K. Allan'
'Bo Xiao'
'Simon J. Teat'
'Jason W. Knight'
'Russell E. Morris'

_publ_section_title
;
 In Situ Single-Crystal Diffraction Studies of the Structural Transition
 of Metal-Organic Framework Copper 5-Sulfoisophthalate, Cu-SIP-3
;
_journal_name_full 'Journal of the American Chemical Society'
_journal_page_first 3605
_journal_page_last 3611
_journal_paper_doi 10.1021/ja910600b
_journal_volume 132
_journal_year 2010
_chemical_formula_sum 'C8 H4 Cu2 O11 S'
_chemical_formula_weight 434.25
_chemical_name_systematic
;
 ?
;
_space_group_IT_number 14
_symmetry_cell_setting monoclinic
_symmetry_space_group_name_Hall '-P 2yn'
_symmetry_space_group_name_H-M 'P 1 21/n 1'
_atom_sites_solution_hydrogens geom
_atom_sites_solution_primary direct
_atom_sites_solution_secondary difmap
_audit_creation_method SHELXL-97
_audit_update_record
;
2009-12-09 # Formatted by publCIF
;
_cell_angle_alpha 90.00
_cell_angle_beta 94.379(4)
_cell_angle_gamma 90.00
_cell_formula_units_Z 4
_cell_length_a 7.3333(14)
_cell_length_b 18.153(3)
_cell_length_c 10.1729(19)
_cell_measurement_reflns_used 1079
_cell_measurement_temperature 293(2)
_cell_measurement_theta_max 20.8
_cell_measurement_theta_min 3.3
_cell_volume 1350.3(4)
_computing_structure_refinement 'SHELXL-97 (Sheldrick, 1997)'
_diffrn_ambient_temperature 293(2)
_diffrn_detector_area_resol_mean -
_diffrn_measured_fraction_theta_full 0.992
_diffrn_measured_fraction_theta_max 0.992
_diffrn_measurement_device_type 'Bruker AXS APEXII'
_diffrn_measurement_method /w
_diffrn_radiation_monochromator 'Si(111) Crystal'
_diffrn_radiation_source '11.3.1 ALS, LBNL. CA'
_diffrn_radiation_type Synchrotron
_diffrn_radiation_wavelength 0.77490
_diffrn_reflns_av_R_equivalents 0.1182
_diffrn_reflns_av_sigmaI/netI 0.1001
_diffrn_reflns_limit_h_max 6
_diffrn_reflns_limit_h_min -6
_diffrn_reflns_limit_k_max 16
_diffrn_reflns_limit_k_min -16
_diffrn_reflns_limit_l_max 9
_diffrn_reflns_limit_l_min -8
_diffrn_reflns_number 3925
_diffrn_reflns_theta_full 20.78
_diffrn_reflns_theta_max 20.78
_diffrn_reflns_theta_min 3.27
_diffrn_standards_decay_% -
_diffrn_standards_interval_count -
_diffrn_standards_interval_time -
_diffrn_standards_number -
_exptl_absorpt_coefficient_mu 3.360
_exptl_absorpt_correction_type multi-scan
_exptl_crystal_colour blue
_exptl_crystal_density_diffrn 2.136
_exptl_crystal_density_method 'not measured'
_exptl_crystal_description 'Block, well formed'
_exptl_crystal_F_000 852
_exptl_crystal_size_max 0.1
_exptl_crystal_size_mid 0.06
_exptl_crystal_size_min 0.04
_refine_diff_density_max 0.626
_refine_diff_density_min -0.524
_refine_diff_density_rms 0.145
_refine_ls_extinction_method none
_refine_ls_goodness_of_fit_ref 1.210
_refine_ls_hydrogen_treatment constr
_refine_ls_matrix_type full
_refine_ls_number_parameters 189
_refine_ls_number_reflns 1079
_refine_ls_number_restraints 6
_refine_ls_restrained_S_all 1.206
_refine_ls_R_factor_all 0.1434
_refine_ls_R_factor_gt 0.0765
_refine_ls_shift/su_max 0.000
_refine_ls_shift/su_mean 0.000
_refine_ls_structure_factor_coef Fsqd
_refine_ls_weighting_details 'calc w=1/[\s^2^(Fo^2^)+(0.1000P)^2^+0.0000P] where P=(Fo^2^+2Fc^2^)/3'
_refine_ls_weighting_scheme calc
_refine_ls_wR_factor_gt 0.1839
_refine_ls_wR_factor_ref 0.2013
_reflns_number_gt 659
_reflns_number_total 1079
_reflns_threshold_expression >2sigma(I)
_cod_data_source_file ja910600b_293K_after_heating.cif
_cod_data_source_block als62_789a
_cod_original_sg_symbol_H-M 'P 21/n'
_cod_database_code 4102072

loop_
_symmetry_equiv_pos_as_xyz
'x, y, z'
'-x+1/2, y+1/2, -z+1/2'
'-x, -y, -z'
'x-1/2, -y-1/2, z-1/2'

loop_
_atom_site_label
_atom_site_type_symbol
_atom_site_fract_x
_atom_site_fract_y
_atom_site_fract_z
_atom_site_U_iso_or_equiv
_atom_site_adp_type
_atom_site_occupancy
_atom_site_symmetry_multiplicity
_atom_site_calc_flag
_atom_site_refinement_flags
_atom_site_disorder_assembly
_atom_site_disorder_group
Cu1 Cu 0.1328(5) 0.09430(15) 0.7814(3) 0.0483(12) Uani 1 1 d . . .
Cu2 Cu -0.0451(4) 0.06820(15) 1.0674(3) 0.0470(12) Uani 1 1 d . . .
S3 S 0.1169(10) 0.4340(4) 1.3091(6) 0.049(2) Uani 1 1 d . . .
O1 O 0.048(2) 0.1664(8) 1.0855(19) 0.057(6) Uani 1 1 d . . .
O2 O 0.134(2) 0.0345(7) 0.9455(14) 0.041(4) Uani 1 1 d . . .
O3 O 0.162(2) 0.0111(10) 0.6616(14) 0.049(5) Uani 1 1 d . . .
O4 O 0.114(2) 0.1853(8) 0.8779(19) 0.049(5) Uani 1 1 d . . .
O5 O 0.124(3) 0.5124(8) 1.2995(17) 0.079(6) Uani 1 1 d . . .
O6 O -0.187(2) 0.0888(8) 1.2103(19) 0.059(6) Uani 1 1 d . . .
O7 O -0.224(2) 0.0951(9) 0.8902(18) 0.064(5) Uani 1 1 d . . .
O8 O -0.050(2) 0.4045(9) 1.3575(15) 0.061(5) Uani 1 1 d . . .
C1 C 0.134(3) 0.3958(13) 1.147(2) 0.036(6) Uani 1 1 d . . .
C2 C 0.227(3) 0.4024(14) 0.930(3) 0.036(7) Uani 1 1 d . . .
C3 C 0.201(3) 0.3300(16) 0.914(2) 0.044(7) Uani 1 1 d . . .
H3 H 0.2292 0.3078 0.8362 0.053 Uiso 1 1 calc R . .
C4 C 0.133(3) 0.2880(12) 1.010(2) 0.038(6) Uani 1 1 d U . .
C5 C 0.092(3) 0.2049(16) 0.999(3) 0.048(8) Uani 1 1 d . . .
C6 C 0.102(3) 0.3197(11) 1.132(2) 0.047(7) Uani 1 1 d . . .
H6 H 0.0615 0.2915 1.2001 0.057 Uiso 1 1 calc R . .
C7 C 0.195(3) 0.4367(13) 1.044(3) 0.044(7) Uani 1 1 d . . .
H7 H 0.2131 0.4872 1.0528 0.053 Uiso 1 1 calc R . .
C8 C 0.198(3) -0.0557(16) 0.683(3) 0.041(7) Uani 1 1 d . . .
O9W O 0.118(2) 0.1543(8) 0.6204(15) 0.058(5) Uani 1 1 d . . .
O10W O 0.033(3) 0.3024(10) 0.5853(19) 0.084(6) Uiso 1 1 d . . .
O11W O 0.214(2) 0.1323(10) 0.3635(18) 0.078(6) Uiso 1 1 d . . .

loop_
_atom_site_aniso_label
_atom_site_aniso_U_11
_atom_site_aniso_U_22
_atom_site_aniso_U_33
_atom_site_aniso_U_23
_atom_site_aniso_U_13
_atom_site_aniso_U_12
Cu1 0.073(2) 0.0337(18) 0.041(2) -0.0027(15) 0.0189(16) 0.0011(17)
Cu2 0.067(2) 0.0337(18) 0.043(2) -0.0008(15) 0.0235(16) -0.0004(17)
S3 0.069(5) 0.040(5) 0.038(4) -0.007(3) 0.013(4) 0.001(4)
O1 0.097(15) 0.038(11) 0.040(12) 0.020(9) 0.045(11) -0.005(10)
O2 0.061(11) 0.023(9) 0.041(11) -0.007(7) 0.019(8) 0.007(8)
O3 0.066(13) 0.053(13) 0.031(11) -0.005(9) 0.017(9) 0.008(10)
O4 0.067(13) 0.025(10) 0.057(14) 0.010(9) 0.009(10) -0.015(8)
O5 0.139(18) 0.035(12) 0.067(13) 0.006(10) 0.038(12) -0.002(11)
O6 0.083(15) 0.032(10) 0.067(15) 0.011(10) 0.048(11) -0.005(9)
O7 0.023(10) 0.086(13) 0.079(13) 0.022(10) -0.022(10) -0.020(10)
O8 0.043(11) 0.090(13) 0.048(11) 0.008(10) -0.004(9) -0.006(11)
C1 0.045(16) 0.047(17) 0.015(14) 0.013(13) -0.003(12) 0.010(13)
C2 0.051(18) 0.026(17) 0.035(18) -0.008(15) 0.029(13) 0.008(13)
C3 0.051(18) 0.05(2) 0.033(18) -0.001(15) 0.036(14) -0.002(14)
C4 0.051(15) 0.031(14) 0.033(15) -0.023(14) 0.013(13) 0.004(12)
C5 0.019(15) 0.08(3) 0.04(2) -0.04(2) -0.003(14) -0.008(15)
C6 0.09(2) 0.007(15) 0.04(2) 0.000(13) 0.003(15) -0.009(13)
C7 0.043(17) 0.030(14) 0.06(2) 0.018(17) 0.014(14) -0.003(13)
C8 0.059(18) 0.021(16) 0.05(2) -0.013(16) 0.014(15) -0.002(14)
O9W 0.088(14) 0.052(11) 0.034(11) 0.003(8) 0.016(10) 0.003(10)

loop_
_atom_type_symbol
_atom_type_description
_atom_type_scat_dispersion_real
_atom_type_scat_dispersion_imag
_atom_type_scat_source
C C 0.0033 0.0016 'International Tables Vol C Tables 4.2.6.8 and 6.1.1.4'
H H 0.0000 0.0000 'International Tables Vol C Tables 4.2.6.8 and 6.1.1.4'
O O 0.0106 0.0060 'International Tables Vol C Tables 4.2.6.8 and 6.1.1.4'
S S 0.1246 0.1234 'International Tables Vol C Tables 4.2.6.8 and 6.1.1.4'
Cu Cu 0.3201 1.2651 'International Tables Vol C Tables 4.2.6.8 and 6.1.1.4'

loop_
_geom_angle_atom_site_label_1
_geom_angle_atom_site_label_2
_geom_angle_atom_site_label_3
_geom_angle
_geom_angle_site_symmetry_1
_geom_angle_site_symmetry_3
_geom_angle_publ_flag
O4 Cu1 O9W 87.0(7) . . ?
O4 Cu1 O3 171.5(7) . . ?
O9W Cu1 O3 84.9(7) . . ?
O4 Cu1 O2 92.1(6) . . ?
O9W Cu1 O2 177.1(7) . . ?
O3 Cu1 O2 96.1(6) . . ?
O4 Cu1 O8 86.3(6) . 4_665 ?
O9W Cu1 O8 104.8(6) . 4_665 ?
O3 Cu1 O8 93.4(6) . 4_665 ?
O2 Cu1 O8 77.9(6) . 4_665 ?
O6 Cu2 O1 87.4(7) . . ?
O6 Cu2 O2 168.1(7) . . ?
O1 Cu2 O2 95.8(6) . . ?
O6 Cu2 O2 92.2(6) . 3_557 ?
O1 Cu2 O2 177.8(7) . 3_557 ?
O2 Cu2 O2 84.2(6) . 3_557 ?
O6 Cu2 O7 104.8(7) . . ?
O1 Cu2 O7 93.3(7) . . ?
O2 Cu2 O7 86.5(6) . . ?
O2 Cu2 O7 88.9(6) 3_557 . ?
O6 Cu2 Cu2 133.2(5) . 3_557 ?
O1 Cu2 Cu2 137.9(5) . 3_557 ?
O2 Cu2 Cu2 42.1(4) . 3_557 ?
O2 Cu2 Cu2 42.1(4) 3_557 3_557 ?
O7 Cu2 Cu2 86.9(5) . 3_557 ?
O5 S3 O8 115.1(11) . . ?
O5 S3 O7 111.4(12) . 4_666 ?
O8 S3 O7 109.2(10) . 4_666 ?
O5 S3 C1 108.4(11) . . ?
O8 S3 C1 106.7(11) . . ?
O7 S3 C1 105.5(10) 4_666 . ?
C5 O1 Cu2 126.3(18) . . ?
Cu2 O2 Cu2 95.8(6) . 3_557 ?
Cu2 O2 Cu1 113.4(7) . . ?
Cu2 O2 Cu1 118.6(7) 3_557 . ?
C8 O3 Cu1 131.6(15) . . ?
C5 O4 Cu1 137.0(16) . . ?
C8 O6 Cu2 130.5(15) 3_557 . ?
S3 O7 Cu2 140.9(10) 4_565 . ?
S3 O8 Cu1 135.2(10) . 4_566 ?
C7 C1 C6 120(2) . . ?
C7 C1 S3 122(2) . . ?
C6 C1 S3 117.0(17) . . ?
C3 C2 C7 122(2) . . ?
C3 C2 C8 117(2) . 2_556 ?
C7 C2 C8 121(2) . 2_556 ?
C2 C3 C4 121(2) . . ?
C3 C4 C6 120(2) . . ?
C3 C4 C5 125(2) . . ?
C6 C4 C5 115(2) . . ?
O1 C5 O4 127(2) . . ?
O1 C5 C4 126(2) . . ?
O4 C5 C4 107(3) . . ?
C4 C6 C1 118(2) . . ?
C2 C7 C1 119(2) . . ?
O6 C8 O3 126(2) 3_557 . ?
O6 C8 C2 118(2) 3_557 2_546 ?
O3 C8 C2 116(3) . 2_546 ?

loop_
_geom_bond_atom_site_label_1
_geom_bond_atom_site_label_2
_geom_bond_distance
_geom_bond_site_symmetry_2
_geom_bond_publ_flag
Cu1 O4 1.932(18) . ?
Cu1 O9W 1.963(15) . ?
Cu1 O3 1.962(16) . ?
Cu1 O2 1.991(14) . ?
Cu1 O8 2.392(16) 4_665 ?
Cu2 O6 1.889(16) . ?
Cu2 O1 1.912(16) . ?
Cu2 O2 1.973(13) . ?
Cu2 O2 1.976(13) 3_557 ?
Cu2 O7 2.203(17) . ?
Cu2 Cu2 2.930(5) 3_557 ?
S3 O5 1.427(16) . ?
S3 O8 1.458(16) . ?
S3 O7 1.472(17) 4_666 ?
S3 C1 1.80(2) . ?
O1 C5 1.19(3) . ?
O2 Cu2 1.976(13) 3_557 ?
O3 C8 1.26(3) . ?
O4 C5 1.30(3) . ?
O6 C8 1.25(3) 3_557 ?
O7 S3 1.472(16) 4_565 ?
O8 Cu1 2.392(16) 4_566 ?
C1 C7 1.39(3) . ?
C1 C6 1.41(3) . ?
C2 C3 1.34(3) . ?
C2 C7 1.35(3) . ?
C2 C8 1.52(3) 2_556 ?
C3 C4 1.36(3) . ?
C4 C6 1.40(3) . ?
C4 C5 1.54(3) . ?
C8 O6 1.25(3) 3_557 ?
C8 C2 1.52(3) 2_546 ?
